data_1536110
loop_
_publ_author_name
'Vogt, C.'
'Hoffmann, R.D.'
'Poettgen, R.'

_publ_section_title
;
 The Superstructure of Sc3 Rh C4 and Sc3 Ir C4
;
_journal_name_full 'Solid State Sciences'
_journal_page_first 1003
_journal_page_last 1009
_journal_volume 7
_journal_year 2005
_chemical_formula_sum 'C4 Rh Sc3'
_chemical_name_systematic 'Sc3 Rh C4'
_space_group_IT_number 12
_symmetry_space_group_name_Hall '-C 2y'
_symmetry_space_group_name_H-M 'C 1 2/m 1'
_cell_angle_alpha 90
_cell_angle_beta 106.08
_cell_angle_gamma 90
_cell_formula_units_Z 4
_cell_length_a 5.6016
_cell_length_b 12.258
_cell_length_c 5.6016
_cell_volume 369.582
_citation_journal_id_ASTM SSSCFJ
_cod_data_source_file Vogt_SSSCFJ_2005_1949.cif
_cod_data_source_block C4Rh1Sc3
_cod_original_cell_volume 369.5823
_cod_original_formula_sum 'C4 Rh1 Sc3'
_cod_database_code 1536110

loop_
_symmetry_equiv_pos_as_xyz
x,y,z
-x,y,-z
-x,-y,-z
x,-y,z
x+1/2,y+1/2,z
-x+1/2,y+1/2,-z
-x+1/2,-y+1/2,-z
x+1/2,-y+1/2,z

loop_
_atom_site_label
_atom_site_type_symbol
_atom_site_fract_x
_atom_site_fract_y
_atom_site_fract_z
_atom_site_occupancy
_atom_site_U_iso_or_equiv
C1 C 0.9186 0.3702 0.0778 1 0.0
Sc3 Sc 0 0.3101 0.5 1 0.0
Sc1 Sc 0.7575 0 0.2425 1 0.0
C2 C 0.9204 0.129 0.5795 1 0.0
Rh1 Rh 0.26674 0 0.26685 1 0.0
Sc2 Sc 0 0.18895 0 1 0.0
